data_1565599
loop_
_publ_author_name
'Bhattacharyya, Manjit K.'
'Dutta, Debajit'
'Nashre-ul-Islam, Swah Mohd.'
'Frontera, Antonio'
'Sharma, Pranay'
'Verma, Akalesh K.'
'Das, Amal'

_publ_section_title
;
 Energetically significant antiparallel \p-stacking contacts in Co(II),
 Ni(II) and Cu(II) coordination compounds of pyridine-2,6-dicarboxylates:
 Antiproliferative evaluation and theoretical studies
;
_journal_name_full 'Inorganica Chimica Acta'
_journal_page_first 119233
_journal_paper_doi 10.1016/j.ica.2019.119233
_journal_volume 501
_journal_year 2020
_chemical_formula_sum 'C12 H12 N2 Ni O7'
_chemical_formula_weight 354.93
_space_group_crystal_system monoclinic
_space_group_IT_number 14
_space_group_name_Hall '-P 2ybc'
_space_group_name_H-M_alt 'P 1 21/c 1'
_atom_sites_solution_hydrogens mixed
_audit_creation_method SHELXL-2018/3
_cell_angle_alpha 90
_cell_angle_beta 105.089(3)
_cell_angle_gamma 90
_cell_formula_units_Z 4
_cell_length_a 10.5818(4)
_cell_length_b 20.0941(8)
_cell_length_c 7.2854(3)
_cell_measurement_reflns_used 5029
_cell_measurement_temperature 293(2)
_cell_measurement_theta_max 25.84
_cell_measurement_theta_min 2.24
_cell_volume 1495.70(10)
_computing_structure_refinement 'SHELXL-2018/3 (Sheldrick, 2018)'
_diffrn_ambient_temperature 293(2)
_diffrn_measured_fraction_theta_full 0.999
_diffrn_measured_fraction_theta_max 0.994
_diffrn_measurement_device_type 'CCD area detector'
_diffrn_measurement_method 'phi and omega scans'
_diffrn_radiation_type MoK\a
_diffrn_radiation_wavelength 0.71073
_diffrn_reflns_av_R_equivalents 0.0538
_diffrn_reflns_av_unetI/netI 0.0313
_diffrn_reflns_Laue_measured_fraction_full 0.999
_diffrn_reflns_Laue_measured_fraction_max 0.994
_diffrn_reflns_limit_h_max 12
_diffrn_reflns_limit_h_min -13
_diffrn_reflns_limit_k_max 25
_diffrn_reflns_limit_k_min -25
_diffrn_reflns_limit_l_max 9
_diffrn_reflns_limit_l_min -9
_diffrn_reflns_number 21748
_diffrn_reflns_point_group_measured_fraction_full 0.999
_diffrn_reflns_point_group_measured_fraction_max 0.994
_diffrn_reflns_theta_full 25.242
_diffrn_reflns_theta_max 27.135
_diffrn_reflns_theta_min 1.993
_exptl_absorpt_coefficient_mu 1.333
_exptl_crystal_colour blue
_exptl_crystal_density_diffrn 1.585
_exptl_crystal_description block
_exptl_crystal_F_000 736
_exptl_crystal_size_max 0.33
_exptl_crystal_size_mid 0.22
_exptl_crystal_size_min 0.15
_refine_diff_density_max 1.029
_refine_diff_density_min -0.322
_refine_diff_density_rms 0.099
_refine_ls_extinction_coef .
_refine_ls_extinction_method none
_refine_ls_goodness_of_fit_ref 1.074
_refine_ls_hydrogen_treatment constr
_refine_ls_matrix_type full
_refine_ls_number_parameters 199
_refine_ls_number_reflns 3299
_refine_ls_number_restraints 0
_refine_ls_restrained_S_all 1.074
_refine_ls_R_factor_all 0.0631
_refine_ls_R_factor_gt 0.0465
_refine_ls_shift/su_max 0.0
_refine_ls_shift/su_mean 0.0
_refine_ls_structure_factor_coef Fsqd
_refine_ls_weighting_details 'w=1/[\s^2^(Fo^2^)+(0.0915P)^2^+0.9442P] where P=(Fo^2^+2Fc^2^)/3'
_refine_ls_weighting_scheme calc
_refine_ls_wR_factor_gt 0.1440
_refine_ls_wR_factor_ref 0.1565
_reflns_Friedel_coverage 0.000
_reflns_Friedel_fraction_full .
_reflns_Friedel_fraction_max .
_reflns_number_gt 2510
_reflns_number_total 3299
_reflns_threshold_expression 'I > 2\s(I)'
_cod_data_source_file Nipy26PDCH2O2.H2O.cif
_cod_data_source_block shelx
_cod_original_sg_symbol_H-M 'P 21/c'
_cod_database_code 1565599
_shelx_shelxl_version_number 2018/3
_shelx_space_group_comment
;
The symmetry employed for this shelxl refinement is uniquely defined
by the following loop, which should always be used as a source of
symmetry information in preference to the above space-group names.
They are only intended as comments.
;

loop_
_space_group_symop_operation_xyz
'x, y, z'
'-x, y+1/2, -z+1/2'
'-x, -y, -z'
'x, -y-1/2, z-1/2'

loop_
_atom_site_label
_atom_site_type_symbol
_atom_site_fract_x
_atom_site_fract_y
_atom_site_fract_z
_atom_site_U_iso_or_equiv
_atom_site_adp_type
_atom_site_occupancy
_atom_site_site_symmetry_order
_atom_site_calc_flag
_atom_site_refinement_flags_posn
_atom_site_refinement_flags_adp
_atom_site_refinement_flags_occupancy
_atom_site_disorder_assembly
_atom_site_disorder_group
Ni1 Ni 0.38405(4) 0.09739(2) 0.63051(5) 0.03499(19) Uani 1 1 d . . . . .
O2 O 0.4610(3) 0.09835(10) 0.3933(3) 0.0410(5) Uani 1 1 d . . . . .
O6 O 0.7199(2) 0.01537(12) 0.9740(4) 0.0471(6) Uani 1 1 d . . . . .
O4 O 0.3716(3) 0.30402(12) 0.6226(3) 0.0511(7) Uani 1 1 d . . . . .
O1 O 0.2902(3) 0.10077(10) 0.8491(3) 0.0416(6) Uani 1 1 d . . . . .
O3 O 0.3144(2) 0.19759(11) 0.5578(3) 0.0440(6) Uani 1 1 d . . . . .
O5 O 0.5233(2) 0.02411(11) 0.7646(3) 0.0395(5) Uani 1 1 d . . . . .
N2 N 0.5315(3) 0.15343(12) 0.7760(3) 0.0329(6) Uani 1 1 d . . . . .
C12 C 0.6275(3) 0.04769(17) 0.8736(4) 0.0349(7) Uani 1 1 d . . . . .
N1 N 0.2375(3) 0.03584(16) 0.4876(4) 0.0448(7) Uani 1 1 d . . . . .
C11 C 0.6389(3) 0.12304(18) 0.8789(4) 0.0365(7) Uani 1 1 d . . . . .
C6 C 0.3928(3) 0.24306(17) 0.6389(4) 0.0371(7) Uani 1 1 d . . . . .
C7 C 0.5220(3) 0.21981(15) 0.7652(4) 0.0355(7) Uani 1 1 d . . . . .
C8 C 0.6255(3) 0.25958(18) 0.8610(5) 0.0439(8) Uani 1 1 d . . . . .
H8 H 0.619711 0.305739 0.854605 0.053 Uiso 1 1 calc R U . . .
C9 C 0.7379(4) 0.22829(19) 0.9665(6) 0.0500(9) Uani 1 1 d . . . . .
H9 H 0.809088 0.253762 1.030888 0.060 Uiso 1 1 calc R U . . .
C10 C 0.7453(4) 0.15991(18) 0.9769(5) 0.0465(8) Uani 1 1 d . . . . .
H10 H 0.820395 0.138974 1.048566 0.056 Uiso 1 1 calc R U . . .
C5 C 0.2337(4) -0.0280(2) 0.5387(6) 0.0542(10) Uani 1 1 d . . . . .
H5 H 0.299270 -0.043716 0.640569 0.065 Uiso 1 1 calc R U . . .
C2 C 0.0399(4) 0.0171(4) 0.2449(7) 0.0822(17) Uani 1 1 d . . . . .
H2 H -0.026031 0.034284 0.145852 0.099 Uiso 1 1 calc R U . . .
C1 C 0.1418(4) 0.0570(3) 0.3421(6) 0.0637(12) Uani 1 1 d . . . . .
H1 H 0.143638 0.101012 0.303729 0.076 Uiso 1 1 calc R U . . .
C3 C 0.0378(4) -0.0477(3) 0.2966(8) 0.0812(17) Uani 1 1 d . . . . .
H3 H -0.028789 -0.075923 0.232453 0.097 Uiso 1 1 calc R U . . .
C4 C 0.1373(5) -0.0711(3) 0.4473(8) 0.0759(14) Uani 1 1 d . . . . .
H4 H 0.138467 -0.115339 0.485574 0.091 Uiso 1 1 calc R U . . .
O7 O 0.0481(5) 0.2195(4) 0.469(4) 0.79(3) Uani 1 1 d . . . . .
H2B H 0.314700 0.130700 0.934459 0.080 Uiso 1 1 d . U . . .
H3A H 0.455600 0.064800 0.323400 0.080 Uiso 1 1 d . U . . .
H3B H 0.433000 0.126500 0.312800 0.080 Uiso 1 1 d . U . . .
H2A H 0.299900 0.067801 0.921400 0.080 Uiso 1 1 d . U . . .

loop_
_atom_site_aniso_label
_atom_site_aniso_U_11
_atom_site_aniso_U_22
_atom_site_aniso_U_33
_atom_site_aniso_U_23
_atom_site_aniso_U_13
_atom_site_aniso_U_12
Ni1 0.0415(3) 0.0269(3) 0.0333(3) -0.00162(15) 0.00388(18) 0.00128(16)
O2 0.0580(15) 0.0278(12) 0.0371(12) -0.0015(8) 0.0123(11) 0.0019(10)
O6 0.0449(13) 0.0346(13) 0.0562(15) 0.0079(11) 0.0032(11) 0.0036(10)
O4 0.081(2) 0.0280(14) 0.0406(14) 0.0048(9) 0.0086(13) 0.0109(11)
O1 0.0539(14) 0.0329(13) 0.0370(12) -0.0035(9) 0.0099(10) -0.0061(10)
O3 0.0545(14) 0.0301(13) 0.0428(13) -0.0002(9) 0.0045(11) 0.0072(10)
O5 0.0454(13) 0.0251(12) 0.0429(12) -0.0019(9) 0.0025(10) 0.0008(9)
N2 0.0400(14) 0.0269(13) 0.0313(13) -0.0009(10) 0.0081(10) 0.0015(11)
C12 0.0378(17) 0.0303(17) 0.0363(17) 0.0017(12) 0.0093(13) 0.0026(12)
N1 0.0421(16) 0.0498(18) 0.0398(15) -0.0108(13) 0.0059(12) 0.0005(13)
C11 0.0423(17) 0.0287(16) 0.0387(17) 0.0012(12) 0.0113(13) 0.0014(13)
C6 0.055(2) 0.0270(17) 0.0303(15) 0.0012(11) 0.0126(14) 0.0062(13)
C7 0.0491(18) 0.0259(15) 0.0337(16) 0.0008(12) 0.0147(13) -0.0004(13)
C8 0.055(2) 0.0262(17) 0.054(2) -0.0039(13) 0.0200(17) -0.0043(14)
C9 0.046(2) 0.040(2) 0.063(2) -0.0097(17) 0.0116(17) -0.0081(16)
C10 0.0404(18) 0.041(2) 0.055(2) -0.0057(15) 0.0062(15) -0.0002(15)
C5 0.051(2) 0.043(2) 0.064(2) -0.0109(17) 0.0069(18) -0.0064(16)
C2 0.046(2) 0.132(5) 0.060(3) -0.034(3) -0.001(2) 0.011(3)
C1 0.053(2) 0.080(3) 0.050(2) -0.011(2) -0.0012(18) 0.011(2)
C3 0.047(3) 0.102(4) 0.090(4) -0.052(3) 0.011(2) -0.016(3)
C4 0.063(3) 0.067(3) 0.099(4) -0.032(3) 0.024(3) -0.020(2)
O7 0.044(3) 0.142(8) 2.00(8) -0.34(2) -0.056(12) 0.017(3)

loop_
_atom_type_symbol
_atom_type_description
_atom_type_scat_dispersion_real
_atom_type_scat_dispersion_imag
_atom_type_scat_source
C C 0.0033 0.0016 'International Tables Vol C Tables 4.2.6.8 and 6.1.1.4'
H H 0.0000 0.0000 'International Tables Vol C Tables 4.2.6.8 and 6.1.1.4'
N N 0.0061 0.0033 'International Tables Vol C Tables 4.2.6.8 and 6.1.1.4'
O O 0.0106 0.0060 'International Tables Vol C Tables 4.2.6.8 and 6.1.1.4'
Ni Ni 0.3393 1.1124 'International Tables Vol C Tables 4.2.6.8 and 6.1.1.4'

loop_
_geom_angle_atom_site_label_1
_geom_angle_atom_site_label_2
_geom_angle_atom_site_label_3
_geom_angle
_geom_angle_site_symmetry_1
_geom_angle_site_symmetry_3
N2 Ni1 N1 177.19(11) . .
N2 Ni1 O1 92.17(10) . .
N1 Ni1 O1 87.68(11) . .
N2 Ni1 O2 90.87(10) . .
N1 Ni1 O2 89.53(11) . .
O1 Ni1 O2 174.15(9) . .
N2 Ni1 O5 78.13(10) . .
N1 Ni1 O5 99.08(11) . .
O1 Ni1 O5 94.73(9) . .
O2 Ni1 O5 90.79(9) . .
N2 Ni1 O3 76.91(9) . .
N1 Ni1 O3 105.88(11) . .
O1 Ni1 O3 87.54(9) . .
O2 Ni1 O3 88.29(9) . .
O5 Ni1 O3 155.01(9) . .
Ni1 O2 H3A 121.0(2) . .
Ni1 O2 H3B 117.1(2) . .
H3A O2 H3B 99.6(2) . .
Ni1 O1 H2B 117.6(2) . .
Ni1 O1 H2A 116.8(2) . .
H2B O1 H2A 97.7(2) . .
C6 O3 Ni1 114.6(2) . .
C12 O5 Ni1 114.4(2) . .
C11 N2 C7 121.9(3) . .
C11 N2 Ni1 118.3(2) . .
C7 N2 Ni1 119.7(2) . .
O6 C12 O5 126.5(3) . .
O6 C12 C11 117.5(3) . .
O5 C12 C11 116.0(3) . .
C1 N1 C5 117.1(4) . .
C1 N1 Ni1 122.1(3) . .
C5 N1 Ni1 120.8(2) . .
N2 C11 C10 120.3(3) . .
N2 C11 C12 113.0(3) . .
C10 C11 C12 126.6(3) . .
O4 C6 O3 125.6(3) . .
O4 C6 C7 118.4(3) . .
O3 C6 C7 116.0(3) . .
N2 C7 C8 120.4(3) . .
N2 C7 C6 112.7(3) . .
C8 C7 C6 126.8(3) . .
C9 C8 C7 117.9(3) . .
C9 C8 H8 121.0 . .
C7 C8 H8 121.0 . .
C10 C9 C8 120.7(3) . .
C10 C9 H9 119.6 . .
C8 C9 H9 119.6 . .
C9 C10 C11 118.7(3) . .
C9 C10 H10 120.7 . .
C11 C10 H10 120.7 . .
N1 C5 C4 122.9(4) . .
N1 C5 H5 118.6 . .
C4 C5 H5 118.5 . .
C3 C2 C1 118.7(5) . .
C3 C2 H2 120.6 . .
C1 C2 H2 120.6 . .
N1 C1 C2 123.6(5) . .
N1 C1 H1 118.2 . .
C2 C1 H1 118.2 . .
C2 C3 C4 118.7(4) . .
C2 C3 H3 120.6 . .
C4 C3 H3 120.6 . .
C5 C4 C3 118.9(5) . .
C5 C4 H4 120.5 . .
C3 C4 H4 120.5 . .

loop_
_geom_bond_atom_site_label_1
_geom_bond_atom_site_label_2
_geom_bond_distance
_geom_bond_site_symmetry_2
Ni1 N2 1.991(3) .
Ni1 N1 2.044(3) .
Ni1 O1 2.085(3) .
Ni1 O2 2.093(2) .
Ni1 O5 2.132(2) .
Ni1 O3 2.162(2) .
O2 H3A 0.838(2) .
O2 H3B 0.813(2) .
O6 C12 1.241(4) .
O4 C6 1.246(4) .
O1 H2B 0.855(2) .
O1 H2A 0.836(2) .
O3 C6 1.272(4) .
O5 C12 1.271(4) .
N2 C11 1.335(4) .
N2 C7 1.338(4) .
C12 C11 1.519(5) .
N1 C1 1.330(5) .
N1 C5 1.338(5) .
C11 C10 1.381(5) .
C6 C7 1.509(5) .
C7 C8 1.389(5) .
C8 C9 1.388(5) .
C8 H8 0.9300 .
C9 C10 1.377(5) .
C9 H9 0.9300 .
C10 H10 0.9300 .
C5 C4 1.372(6) .
C5 H5 0.9300 .
C2 C3 1.357(8) .
C2 C1 1.382(7) .
C2 H2 0.9300 .
C1 H1 0.9300 .
C3 C4 1.390(8) .
C3 H3 0.9300 .
C4 H4 0.9300 .

loop_
_geom_torsion_atom_site_label_1
_geom_torsion_atom_site_label_2
_geom_torsion_atom_site_label_3
_geom_torsion_atom_site_label_4
_geom_torsion
_geom_torsion_site_symmetry_1
_geom_torsion_site_symmetry_2
_geom_torsion_site_symmetry_3
_geom_torsion_site_symmetry_4
Ni1 O5 C12 O6 176.4(3) . . . .
Ni1 O5 C12 C11 -4.1(3) . . . .
C7 N2 C11 C10 -0.7(5) . . . .
Ni1 N2 C11 C10 177.8(3) . . . .
C7 N2 C11 C12 179.0(3) . . . .
Ni1 N2 C11 C12 -2.5(3) . . . .
O6 C12 C11 N2 -176.0(3) . . . .
O5 C12 C11 N2 4.4(4) . . . .
O6 C12 C11 C10 3.7(5) . . . .
O5 C12 C11 C10 -175.9(3) . . . .
Ni1 O3 C6 O4 -177.7(3) . . . .
Ni1 O3 C6 C7 2.2(3) . . . .
C11 N2 C7 C8 0.5(5) . . . .
Ni1 N2 C7 C8 -178.0(2) . . . .
C11 N2 C7 C6 179.2(3) . . . .
Ni1 N2 C7 C6 0.7(4) . . . .
O4 C6 C7 N2 177.9(3) . . . .
O3 C6 C7 N2 -2.0(4) . . . .
O4 C6 C7 C8 -3.4(5) . . . .
O3 C6 C7 C8 176.6(3) . . . .
N2 C7 C8 C9 0.2(5) . . . .
C6 C7 C8 C9 -178.3(3) . . . .
C7 C8 C9 C10 -0.7(5) . . . .
C8 C9 C10 C11 0.5(6) . . . .
N2 C11 C10 C9 0.2(5) . . . .
C12 C11 C10 C9 -179.5(3) . . . .
C1 N1 C5 C4 0.4(6) . . . .
Ni1 N1 C5 C4 179.9(3) . . . .
C5 N1 C1 C2 0.9(6) . . . .
Ni1 N1 C1 C2 -178.7(3) . . . .
C3 C2 C1 N1 -1.6(7) . . . .
C1 C2 C3 C4 1.0(7) . . . .
N1 C5 C4 C3 -0.9(7) . . . .
C2 C3 C4 C5 0.2(7) . . . .
